data_7159058
loop_
_publ_author_name
'Zhang, Mengchu'
'Yu, Sifan'
'Hua, Ruyu'
'Zhang, Dan'
'Qiu, Huang'
'Hu, Wenhao'

_publ_section_title
;
 Copper-catalyzed multicomponent assembly of &#x3b3;-butenolides
 <i>via</i> the interception of carbonyl ylides with iminium ions.
;
_journal_issue 4
_journal_name_full 'Organic &amp; biomolecular chemistry'
_journal_page_first 783
_journal_page_last 788
_journal_paper_doi 10.1039/d2ob02075k
_journal_volume 21
_journal_year 2023
_chemical_formula_moiety 'C27 H20 O3'
_chemical_formula_sum 'C27 H20 O3'
_chemical_formula_weight 392.43
_space_group_crystal_system monoclinic
_space_group_IT_number 15
_space_group_name_Hall '-C 2yc'
_space_group_name_H-M_alt 'C 1 2/c 1'
_atom_sites_solution_hydrogens geom
_atom_sites_solution_primary dual
_audit_creation_date 2020-11-05
_audit_creation_method
;
Olex2 1.3
(compiled 2020.07.31 svn.rc2a77460 for OlexSys, GUI svn.r6145)
;
_audit_update_record
;
2021-08-06 deposited with the CCDC.	2022-12-19 downloaded from the CCDC.
;
_cell_angle_alpha 90
_cell_angle_beta 95.115(2)
_cell_angle_gamma 90
_cell_formula_units_Z 8
_cell_length_a 23.3680(5)
_cell_length_b 13.3744(3)
_cell_length_c 12.7991(3)
_cell_measurement_reflns_used 4615
_cell_measurement_temperature 100.00(10)
_cell_measurement_theta_max 75.8920
_cell_measurement_theta_min 3.7780
_cell_volume 3984.21(16)
_computing_cell_refinement 'CrysAlisPro 1.171.40.54a (Rigaku OD, 2019)'
_computing_data_collection 'CrysAlisPro 1.171.40.54a (Rigaku OD, 2019)'
_computing_data_reduction 'CrysAlisPro 1.171.40.54a (Rigaku OD, 2019)'
_computing_molecular_graphics 'Olex2 1.3 (Dolomanov et al., 2009)'
_computing_publication_material 'Olex2 1.3 (Dolomanov et al., 2009)'
_computing_structure_refinement 'SHELXL 2018/3 (Sheldrick, 2015)'
_computing_structure_solution 'SHELXT 2018/2 (Sheldrick, 2018)'
_diffrn_ambient_environment N~2~
_diffrn_ambient_temperature 100.00(10)
_diffrn_detector 'CCD plate'
_diffrn_detector_area_resol_mean 10.0000
_diffrn_detector_type HyPix
_diffrn_measured_fraction_theta_full 0.999
_diffrn_measured_fraction_theta_max 0.963
_diffrn_measurement_details
;
List of Runs (angles in degrees, time in seconds):

  # Type    Start    End  Width  t~exp~   \w     \q     \k     \f   Frames
#--------------------------------------------------------------------------
  1  \w    -32.00  -5.00   0.50    0.10    --  -46.62  27.00 -66.00   54
  2  \w   -121.00 -32.00   0.50    0.10    --  -46.62 -27.00 130.00  178
  3  \w     58.00  88.00   0.50    0.10    --   46.62  27.00 -66.00   60
  4  \w    -18.00  60.00   0.50    0.10    --   46.62 -27.00 130.00  156
  5  \w   -174.00 -87.00   0.50    0.50    -- -100.00 -27.00 130.00  174
  6  \w   -106.00 -25.00   0.50    0.50    -- -100.00  27.00 -66.00  162
  7  \w     52.00  77.00   0.50    0.50    --  107.00 -27.00 130.00   50
  8  \w    101.00 134.00   0.50    0.50    --  107.00  27.00 -66.00   66
  9  \w    -14.00  27.00   0.50    0.10    --  -46.62  38.00 -60.00   82
 10  \w     33.00  95.00   0.50    0.10    --   46.62-125.00   0.00  124
 11  \w    -88.00 -30.00   0.50    0.50    -- -100.00  77.00 120.00  116
 12  \w   -122.00 -92.00   0.50    0.50    -- -100.00  77.00 120.00   60
 13  \w     34.00  89.00   0.50    0.50    --  107.00 -94.00 -60.00  110
 14  \w     37.00 123.00   0.50    0.50    --  107.00 -30.00 -60.00  172
 15  \w     94.00 175.00   0.50    0.50    --  107.00  61.00-120.00  162
 16  \w     32.00 123.00   0.50    0.50    --  107.00 -15.00 -90.00  182
 17  \w     73.00 103.00   0.50    0.50    --  107.00 -94.00 -30.00   60
 18  \w     83.00 108.00   0.50    0.50    --  107.00 -94.00-150.00   50
 19  \w     44.00 104.00   0.50    0.50    --  107.00 -94.00  90.00  120
;
_diffrn_measurement_device 'four-circle diffractometer'
_diffrn_measurement_device_type 'XtaLAB Synergy R, DW system, HyPix'
_diffrn_measurement_method '\w scans'
_diffrn_orient_matrix_type 'CrysAlisPro convention (1999,Acta A55,543-557)'
_diffrn_orient_matrix_UB_11 -0.0214765000
_diffrn_orient_matrix_UB_12 -0.0344831000
_diffrn_orient_matrix_UB_13 0.1044966000
_diffrn_orient_matrix_UB_21 -0.0597188000
_diffrn_orient_matrix_UB_22 -0.0214343000
_diffrn_orient_matrix_UB_23 -0.0565252000
_diffrn_orient_matrix_UB_31 0.0187686000
_diffrn_orient_matrix_UB_32 -0.1078042000
_diffrn_orient_matrix_UB_33 -0.0221852000
_diffrn_radiation_monochromator mirror
_diffrn_radiation_probe x-ray
_diffrn_radiation_type 'Cu K\a'
_diffrn_radiation_wavelength 1.54184
_diffrn_reflns_av_R_equivalents 0.0598
_diffrn_reflns_av_unetI/netI 0.0563
_diffrn_reflns_Laue_measured_fraction_full 0.999
_diffrn_reflns_Laue_measured_fraction_max 0.963
_diffrn_reflns_limit_h_max 28
_diffrn_reflns_limit_h_min -29
_diffrn_reflns_limit_k_max 7
_diffrn_reflns_limit_k_min -16
_diffrn_reflns_limit_l_max 15
_diffrn_reflns_limit_l_min -15
_diffrn_reflns_number 14734
_diffrn_reflns_point_group_measured_fraction_full 0.999
_diffrn_reflns_point_group_measured_fraction_max 0.963
_diffrn_reflns_theta_full 67.684
_diffrn_reflns_theta_max 76.816
_diffrn_reflns_theta_min 3.798
_diffrn_source 'Rotating-anode X-ray tube'
_diffrn_source_type 'Rigaku (Cu) X-ray Source'
_exptl_absorpt_coefficient_mu 0.673
_exptl_absorpt_correction_T_max 1.00000
_exptl_absorpt_correction_T_min 0.95735
_exptl_absorpt_correction_type multi-scan
_exptl_absorpt_process_details
;
CrysAlisPro 1.171.40.54a (Rigaku Oxford Diffraction, 2019)
Empirical absorption correction using spherical harmonics,
 implemented in SCALE3 ABSPACK scaling algorithm.
;
_exptl_crystal_colour colourless
_exptl_crystal_colour_primary colourless
_exptl_crystal_density_diffrn 1.308
_exptl_crystal_description block
_exptl_crystal_F_000 1648
_exptl_crystal_size_max 0.11
_exptl_crystal_size_mid 0.065
_exptl_crystal_size_min 0.05
_refine_diff_density_max 0.220
_refine_diff_density_min -0.197
_refine_diff_density_rms 0.045
_refine_ls_extinction_coef 0.00015(6)
_refine_ls_extinction_expression Fc^*^=kFc[1+0.001xFc^2^\l^3^/sin(2\q)]^-1/4^
_refine_ls_extinction_method 'SHELXL-2018/3 (Sheldrick 2018)'
_refine_ls_goodness_of_fit_ref 1.045
_refine_ls_hydrogen_treatment constr
_refine_ls_matrix_type full
_refine_ls_number_parameters 272
_refine_ls_number_reflns 4057
_refine_ls_number_restraints 0
_refine_ls_restrained_S_all 1.045
_refine_ls_R_factor_all 0.0635
_refine_ls_R_factor_gt 0.0452
_refine_ls_shift/su_max 0.001
_refine_ls_shift/su_mean 0.000
_refine_ls_structure_factor_coef Fsqd
_refine_ls_weighting_details 'w=1/[\s^2^(Fo^2^)+(0.0567P)^2^+1.4726P] where P=(Fo^2^+2Fc^2^)/3'
_refine_ls_weighting_scheme calc
_refine_ls_wR_factor_gt 0.1141
_refine_ls_wR_factor_ref 0.1259
_reflns_Friedel_coverage 0.000
_reflns_number_gt 3074
_reflns_number_total 4057
_reflns_threshold_expression 'I > 2\s(I)'
_cod_data_source_file d2ob02075k2.cif
_cod_data_source_block zhangmch_201103
_cod_depositor_comments 'Adding full bibliography for 7159057--7159059.cif.'
_cod_database_code 7159058
_shelx_shelxl_version_number 2018/3
_shelx_space_group_comment
;
The symmetry employed for this shelxl refinement is uniquely defined
by the following loop, which should always be used as a source of
symmetry information in preference to the above space-group names.
They are only intended as comments.
;
_shelx_estimated_absorpt_t_max 0.967
_shelx_estimated_absorpt_t_min 0.930
_reflns_odcompleteness_completeness 100.00
_reflns_odcompleteness_iscentric 1
_reflns_odcompleteness_theta 68.13
_olex2_refinement_description
;
1. Fixed Uiso
 At 1.2 times of:
  All C(H) groups, All C(H,H) groups
2.a Ternary CH refined with riding coordinates:
 C9(H9), C25(H25)
2.b Secondary CH2 refined with riding coordinates:
 C8(H8A,H8B)
2.c Aromatic/amide H refined with riding coordinates:
 C26(H26), C6(H6), C2(H2), C16(H16), C5(H5), C14(H14), C18(H18), C24(H24),
 C17(H17), C3(H3), C15(H15), C20(H20), C4(H4), C23(H23), C21(H21), C22(H22)
;
_olex2_submission_special_instructions 'No special instructions were received'
_oxdiff_exptl_absorpt_empirical_details
;
Empirical correction (ABSPACK) includes:
- Absorption correction using spherical harmonics
- Frame scaling
;
_oxdiff_exptl_absorpt_empirical_full_max 1.334
_oxdiff_exptl_absorpt_empirical_full_min 0.895

loop_
_space_group_symop_operation_xyz
'x, y, z'
'-x, y, -z+1/2'
'x+1/2, y+1/2, z'
'-x+1/2, y+1/2, -z+1/2'
'-x, -y, -z'
'x, -y, z-1/2'
'-x+1/2, -y+1/2, -z'
'x+1/2, -y+1/2, z-1/2'

loop_
_atom_site_label
_atom_site_type_symbol
_atom_site_fract_x
_atom_site_fract_y
_atom_site_fract_z
_atom_site_U_iso_or_equiv
_atom_site_adp_type
_atom_site_occupancy
_atom_site_site_symmetry_order
_atom_site_calc_flag
_atom_site_refinement_flags_posn
_atom_site_refinement_flags_adp
_atom_site_refinement_flags_occupancy
_atom_site_disorder_assembly
_atom_site_disorder_group
O29 O 0.64553(5) 0.45471(9) 0.69619(10) 0.0315(3) Uani 1 1 d . . . . .
O30 O 0.69434(5) 0.31177(9) 0.69233(11) 0.0371(3) Uani 1 1 d . . . . .
O12 O 0.60182(6) 0.67200(10) 0.42215(10) 0.0383(3) Uani 1 1 d . . . . .
C27 C 0.58963(7) 0.31409(12) 0.65887(13) 0.0269(3) Uani 1 1 d . . . . .
C1 C 0.66835(7) 0.78903(12) 0.50039(14) 0.0288(4) Uani 1 1 d . . . . .
C26 C 0.55378(7) 0.39220(13) 0.66011(13) 0.0280(4) Uani 1 1 d . . . . .
H26 H 0.514019 0.388089 0.647842 0.034 Uiso 1 1 calc R U . . .
C19 C 0.57646(7) 0.20779(13) 0.63977(13) 0.0285(4) Uani 1 1 d . . . . .
C11 C 0.47473(7) 0.64544(12) 0.60372(14) 0.0296(4) Uani 1 1 d . . . . .
C9 C 0.57827(7) 0.56440(12) 0.59546(14) 0.0288(4) Uani 1 1 d . . . . .
H9 H 0.581080 0.530139 0.528431 0.035 Uiso 1 1 calc R U . . .
C28 C 0.64851(7) 0.35371(13) 0.68386(14) 0.0289(4) Uani 1 1 d . . . . .
C6 C 0.70578(7) 0.81729(13) 0.58655(14) 0.0300(4) Uani 1 1 d . . . . .
H6 H 0.705800 0.782403 0.649405 0.036 Uiso 1 1 calc R U . . .
C13 C 0.42239(7) 0.69958(13) 0.61450(13) 0.0291(4) Uani 1 1 d . . . . .
C2 C 0.66901(7) 0.84226(13) 0.40647(14) 0.0311(4) Uani 1 1 d . . . . .
H2 H 0.644129 0.824236 0.348774 0.037 Uiso 1 1 calc R U . . .
C8 C 0.62384(7) 0.64797(13) 0.60579(14) 0.0298(4) Uani 1 1 d . . . . .
H8A H 0.613735 0.695918 0.657958 0.036 Uiso 1 1 calc R U . . .
H8B H 0.660818 0.619297 0.629814 0.036 Uiso 1 1 calc R U . . .
C16 C 0.32308(8) 0.81020(14) 0.63422(15) 0.0345(4) Uani 1 1 d . . . . .
H16 H 0.289897 0.847322 0.640347 0.041 Uiso 1 1 calc R U . . .
C10 C 0.52040(7) 0.60664(12) 0.59549(14) 0.0297(4) Uani 1 1 d . . . . .
C7 C 0.62865(7) 0.70138(13) 0.50269(14) 0.0298(4) Uani 1 1 d . . . . .
C5 C 0.74295(7) 0.89739(13) 0.57849(15) 0.0338(4) Uani 1 1 d . . . . .
H5 H 0.767792 0.916010 0.636006 0.041 Uiso 1 1 calc R U . . .
C14 C 0.36849(7) 0.65522(13) 0.59518(14) 0.0314(4) Uani 1 1 d . . . . .
H14 H 0.365645 0.588296 0.575675 0.038 Uiso 1 1 calc R U . . .
C25 C 0.58632(7) 0.48660(13) 0.68382(14) 0.0292(4) Uani 1 1 d . . . . .
H25 H 0.575441 0.515454 0.749599 0.035 Uiso 1 1 calc R U . . .
C18 C 0.42586(7) 0.79983(13) 0.64515(14) 0.0323(4) Uani 1 1 d . . . . .
H18 H 0.461605 0.829833 0.659427 0.039 Uiso 1 1 calc R U . . .
C24 C 0.61980(8) 0.13722(13) 0.63022(14) 0.0325(4) Uani 1 1 d . . . . .
H24 H 0.657949 0.157736 0.633717 0.039 Uiso 1 1 calc R U . . .
C17 C 0.37643(8) 0.85459(14) 0.65436(15) 0.0349(4) Uani 1 1 d . . . . .
H17 H 0.379007 0.921462 0.674137 0.042 Uiso 1 1 calc R U . . .
C3 C 0.70635(8) 0.92142(13) 0.39883(15) 0.0338(4) Uani 1 1 d . . . . .
H3 H 0.706883 0.955905 0.335833 0.041 Uiso 1 1 calc R U . . .
C15 C 0.31906(8) 0.71076(14) 0.60500(15) 0.0351(4) Uani 1 1 d . . . . .
H15 H 0.283169 0.681000 0.591898 0.042 Uiso 1 1 calc R U . . .
C20 C 0.51934(8) 0.17505(14) 0.63192(15) 0.0346(4) Uani 1 1 d . . . . .
H20 H 0.489849 0.221228 0.635846 0.041 Uiso 1 1 calc R U . . .
C4 C 0.74314(8) 0.94964(13) 0.48509(16) 0.0354(4) Uani 1 1 d . . . . .
H4 H 0.767873 1.003572 0.480101 0.042 Uiso 1 1 calc R U . . .
C23 C 0.60646(9) 0.03710(14) 0.61561(15) 0.0384(4) Uani 1 1 d . . . . .
H23 H 0.635590 -0.009177 0.608717 0.046 Uiso 1 1 calc R U . . .
C21 C 0.50634(9) 0.07510(15) 0.61843(16) 0.0412(4) Uani 1 1 d . . . . .
H21 H 0.468260 0.054096 0.614156 0.049 Uiso 1 1 calc R U . . .
C22 C 0.55000(9) 0.00576(14) 0.61123(16) 0.0417(5) Uani 1 1 d . . . . .
H22 H 0.541233 -0.061805 0.603456 0.050 Uiso 1 1 calc R U . . .

loop_
_atom_site_aniso_label
_atom_site_aniso_U_11
_atom_site_aniso_U_22
_atom_site_aniso_U_33
_atom_site_aniso_U_23
_atom_site_aniso_U_13
_atom_site_aniso_U_12
O29 0.0232(6) 0.0306(6) 0.0395(7) 0.0008(5) -0.0043(5) 0.0009(5)
O30 0.0240(6) 0.0368(7) 0.0496(8) 0.0010(6) -0.0017(5) 0.0031(5)
O12 0.0372(7) 0.0423(7) 0.0343(7) -0.0010(6) -0.0033(5) -0.0060(6)
C27 0.0250(8) 0.0309(8) 0.0247(8) 0.0002(6) 0.0017(6) 0.0010(6)
C1 0.0243(8) 0.0279(8) 0.0343(9) -0.0014(7) 0.0034(6) 0.0053(6)
C26 0.0230(8) 0.0330(9) 0.0277(8) -0.0005(7) 0.0009(6) 0.0002(6)
C19 0.0288(8) 0.0324(9) 0.0240(8) 0.0016(7) 0.0011(6) 0.0017(7)
C11 0.0277(8) 0.0283(8) 0.0324(9) 0.0008(7) 0.0001(6) -0.0001(7)
C9 0.0240(8) 0.0294(8) 0.0329(9) -0.0028(7) 0.0011(6) 0.0006(6)
C28 0.0249(8) 0.0307(8) 0.0308(9) 0.0021(7) 0.0009(6) 0.0035(6)
C6 0.0278(8) 0.0302(8) 0.0319(9) -0.0013(7) 0.0017(6) 0.0059(7)
C13 0.0268(8) 0.0327(9) 0.0277(8) 0.0029(7) 0.0023(6) 0.0032(7)
C2 0.0296(8) 0.0306(8) 0.0326(9) -0.0017(7) 0.0003(7) 0.0051(7)
C8 0.0272(8) 0.0300(8) 0.0319(9) -0.0025(7) 0.0011(6) 0.0017(6)
C16 0.0290(8) 0.0379(10) 0.0372(10) 0.0034(8) 0.0054(7) 0.0082(7)
C10 0.0276(8) 0.0287(8) 0.0324(9) -0.0004(7) 0.0005(6) -0.0003(7)
C7 0.0253(8) 0.0310(8) 0.0330(9) -0.0016(7) 0.0018(6) 0.0056(7)
C5 0.0283(8) 0.0318(9) 0.0402(10) -0.0028(7) -0.0027(7) 0.0037(7)
C14 0.0293(8) 0.0321(9) 0.0327(9) -0.0018(7) 0.0016(7) 0.0023(7)
C25 0.0229(8) 0.0329(9) 0.0317(9) -0.0009(7) 0.0017(6) 0.0042(7)
C18 0.0265(8) 0.0340(9) 0.0363(10) 0.0029(7) 0.0024(7) 0.0002(7)
C24 0.0311(9) 0.0325(9) 0.0337(9) 0.0003(7) 0.0013(7) 0.0034(7)
C17 0.0342(9) 0.0306(9) 0.0402(10) 0.0001(7) 0.0045(7) 0.0034(7)
C3 0.0375(9) 0.0274(8) 0.0367(10) 0.0041(7) 0.0048(7) 0.0050(7)
C15 0.0249(8) 0.0425(10) 0.0375(10) 0.0012(8) 0.0000(7) 0.0006(7)
C20 0.0304(9) 0.0361(9) 0.0370(10) -0.0001(8) 0.0021(7) -0.0008(7)
C4 0.0294(9) 0.0290(9) 0.0478(11) -0.0015(8) 0.0032(8) 0.0023(7)
C23 0.0448(11) 0.0325(9) 0.0377(10) 0.0004(8) 0.0027(8) 0.0068(8)
C21 0.0382(10) 0.0410(10) 0.0442(11) -0.0003(8) 0.0024(8) -0.0067(8)
C22 0.0516(12) 0.0295(9) 0.0438(11) 0.0002(8) 0.0025(9) -0.0044(8)

loop_
_atom_type_symbol
_atom_type_description
_atom_type_scat_dispersion_real
_atom_type_scat_dispersion_imag
_atom_type_scat_source
C C 0.0181 0.0091 'International Tables Vol C Tables 4.2.6.8 and 6.1.1.4'
H H 0.0000 0.0000 'International Tables Vol C Tables 4.2.6.8 and 6.1.1.4'
O O 0.0492 0.0322 'International Tables Vol C Tables 4.2.6.8 and 6.1.1.4'

loop_
_geom_angle_atom_site_label_1
_geom_angle_atom_site_label_2
_geom_angle_atom_site_label_3
_geom_angle
_geom_angle_site_symmetry_1
_geom_angle_site_symmetry_3
_geom_angle_publ_flag
C28 O29 C25 109.80(12) . . ?
C26 C27 C19 129.34(15) . . ?
C26 C27 C28 106.74(15) . . ?
C19 C27 C28 123.91(14) . . ?
C6 C1 C2 119.13(16) . . ?
C6 C1 C7 122.81(16) . . ?
C2 C1 C7 118.03(15) . . ?
C27 C26 H26 124.6 . . ?
C27 C26 C25 110.77(14) . . ?
C25 C26 H26 124.6 . . ?
C24 C19 C27 121.67(15) . . ?
C24 C19 C20 118.44(16) . . ?
C20 C19 C27 119.89(15) . . ?
C10 C11 C13 175.36(18) . . ?
C8 C9 H9 108.3 . . ?
C10 C9 H9 108.3 . . ?
C10 C9 C8 110.55(14) . . ?
C10 C9 C25 108.26(14) . . ?
C25 C9 H9 108.3 . . ?
C25 C9 C8 112.94(14) . . ?
O29 C28 C27 108.86(13) . . ?
O30 C28 O29 120.35(15) . . ?
O30 C28 C27 130.79(16) . . ?
C1 C6 H6 119.9 . . ?
C5 C6 C1 120.11(17) . . ?
C5 C6 H6 119.9 . . ?
C14 C13 C11 122.08(16) . . ?
C14 C13 C18 119.14(15) . . ?
C18 C13 C11 118.77(15) . . ?
C1 C2 H2 119.8 . . ?
C3 C2 C1 120.44(17) . . ?
C3 C2 H2 119.8 . . ?
C9 C8 H8A 109.3 . . ?
C9 C8 H8B 109.3 . . ?
H8A C8 H8B 107.9 . . ?
C7 C8 C9 111.83(14) . . ?
C7 C8 H8A 109.3 . . ?
C7 C8 H8B 109.3 . . ?
C17 C16 H16 120.0 . . ?
C15 C16 H16 120.0 . . ?
C15 C16 C17 120.09(16) . . ?
C11 C10 C9 174.13(18) . . ?
O12 C7 C1 120.48(16) . . ?
O12 C7 C8 120.74(16) . . ?
C1 C7 C8 118.75(15) . . ?
C6 C5 H5 119.9 . . ?
C4 C5 C6 120.23(17) . . ?
C4 C5 H5 119.9 . . ?
C13 C14 H14 119.9 . . ?
C15 C14 C13 120.13(17) . . ?
C15 C14 H14 119.9 . . ?
O29 C25 C26 103.80(13) . . ?
O29 C25 C9 109.53(13) . . ?
O29 C25 H25 110.0 . . ?
C26 C25 C9 113.39(14) . . ?
C26 C25 H25 110.0 . . ?
C9 C25 H25 110.0 . . ?
C13 C18 H18 119.8 . . ?
C17 C18 C13 120.30(16) . . ?
C17 C18 H18 119.8 . . ?
C19 C24 H24 119.7 . . ?
C23 C24 C19 120.60(17) . . ?
C23 C24 H24 119.7 . . ?
C16 C17 H17 119.9 . . ?
C18 C17 C16 120.18(17) . . ?
C18 C17 H17 119.9 . . ?
C2 C3 H3 119.9 . . ?
C2 C3 C4 120.14(17) . . ?
C4 C3 H3 119.9 . . ?
C16 C15 C14 120.14(17) . . ?
C16 C15 H15 119.9 . . ?
C14 C15 H15 119.9 . . ?
C19 C20 H20 119.7 . . ?
C21 C20 C19 120.69(17) . . ?
C21 C20 H20 119.7 . . ?
C5 C4 C3 119.95(17) . . ?
C5 C4 H4 120.0 . . ?
C3 C4 H4 120.0 . . ?
C24 C23 H23 119.9 . . ?
C22 C23 C24 120.14(18) . . ?
C22 C23 H23 119.9 . . ?
C20 C21 H21 120.0 . . ?
C20 C21 C22 120.08(18) . . ?
C22 C21 H21 120.0 . . ?
C23 C22 C21 120.00(18) . . ?
C23 C22 H22 120.0 . . ?
C21 C22 H22 120.0 . . ?

loop_
_geom_bond_atom_site_label_1
_geom_bond_atom_site_label_2
_geom_bond_distance
_geom_bond_site_symmetry_2
_geom_bond_publ_flag
O29 C28 1.362(2) . ?
O29 C25 1.4431(19) . ?
O30 C28 1.205(2) . ?
O12 C7 1.223(2) . ?
C27 C26 1.340(2) . ?
C27 C19 1.470(2) . ?
C27 C28 1.483(2) . ?
C1 C6 1.397(2) . ?
C1 C2 1.398(3) . ?
C1 C7 1.497(2) . ?
C26 H26 0.9300 . ?
C26 C25 1.491(2) . ?
C19 C24 1.398(2) . ?
C19 C20 1.400(2) . ?
C11 C13 1.439(2) . ?
C11 C10 1.200(2) . ?
C9 H9 0.9800 . ?
C9 C8 1.541(2) . ?
C9 C10 1.466(2) . ?
C9 C25 1.536(2) . ?
C6 H6 0.9300 . ?
C6 C5 1.389(3) . ?
C13 C14 1.394(2) . ?
C13 C18 1.397(2) . ?
C2 H2 0.9300 . ?
C2 C3 1.381(3) . ?
C8 H8A 0.9700 . ?
C8 H8B 0.9700 . ?
C8 C7 1.513(3) . ?
C16 H16 0.9300 . ?
C16 C17 1.384(3) . ?
C16 C15 1.383(3) . ?
C5 H5 0.9300 . ?
C5 C4 1.385(3) . ?
C14 H14 0.9300 . ?
C14 C15 1.388(3) . ?
C25 H25 0.9800 . ?
C18 H18 0.9300 . ?
C18 C17 1.382(2) . ?
C24 H24 0.9300 . ?
C24 C23 1.384(3) . ?
C17 H17 0.9300 . ?
C3 H3 0.9300 . ?
C3 C4 1.390(3) . ?
C15 H15 0.9300 . ?
C20 H20 0.9300 . ?
C20 C21 1.378(3) . ?
C4 H4 0.9300 . ?
C23 H23 0.9300 . ?
C23 C22 1.381(3) . ?
C21 H21 0.9300 . ?
C21 C22 1.388(3) . ?
C22 H22 0.9300 . ?

loop_
_geom_torsion_atom_site_label_1
_geom_torsion_atom_site_label_2
_geom_torsion_atom_site_label_3
_geom_torsion_atom_site_label_4
_geom_torsion
_geom_torsion_site_symmetry_1
_geom_torsion_site_symmetry_2
_geom_torsion_site_symmetry_3
_geom_torsion_site_symmetry_4
_geom_torsion_publ_flag
C27 C26 C25 O29 0.09(19) . . . . ?
C27 C26 C25 C9 118.87(16) . . . . ?
C27 C19 C24 C23 177.92(16) . . . . ?
C27 C19 C20 C21 -177.26(17) . . . . ?
C1 C6 C5 C4 0.0(3) . . . . ?
C1 C2 C3 C4 -0.8(3) . . . . ?
C26 C27 C19 C24 172.97(18) . . . . ?
C26 C27 C19 C20 -7.8(3) . . . . ?
C26 C27 C28 O29 -1.67(19) . . . . ?
C26 C27 C28 O30 179.42(19) . . . . ?
C19 C27 C26 C25 179.53(16) . . . . ?
C19 C27 C28 O29 179.62(15) . . . . ?
C19 C27 C28 O30 0.7(3) . . . . ?
C19 C24 C23 C22 -0.6(3) . . . . ?
C19 C20 C21 C22 -0.8(3) . . . . ?
C11 C13 C14 C15 -179.01(17) . . . . ?
C11 C13 C18 C17 178.78(17) . . . . ?
C9 C8 C7 O12 -5.8(2) . . . . ?
C9 C8 C7 C1 176.18(14) . . . . ?
C28 O29 C25 C26 -1.17(18) . . . . ?
C28 O29 C25 C9 -122.56(15) . . . . ?
C28 C27 C26 C25 0.91(19) . . . . ?
C28 C27 C19 C24 -8.6(3) . . . . ?
C28 C27 C19 C20 170.65(16) . . . . ?
C6 C1 C2 C3 0.3(2) . . . . ?
C6 C1 C7 O12 -171.02(16) . . . . ?
C6 C1 C7 C8 7.0(2) . . . . ?
C6 C5 C4 C3 -0.5(3) . . . . ?
C13 C14 C15 C16 -0.2(3) . . . . ?
C13 C18 C17 C16 0.6(3) . . . . ?
C2 C1 C6 C5 0.1(2) . . . . ?
C2 C1 C7 O12 6.8(2) . . . . ?
C2 C1 C7 C8 -175.16(15) . . . . ?
C2 C3 C4 C5 0.9(3) . . . . ?
C8 C9 C25 O29 -48.62(19) . . . . ?
C8 C9 C25 C26 -164.04(14) . . . . ?
C10 C9 C8 C7 -78.59(18) . . . . ?
C10 C9 C25 O29 -171.37(13) . . . . ?
C10 C9 C25 C26 73.21(18) . . . . ?
C7 C1 C6 C5 177.88(16) . . . . ?
C7 C1 C2 C3 -177.56(15) . . . . ?
C14 C13 C18 C17 -1.1(3) . . . . ?
C25 O29 C28 O30 -179.20(16) . . . . ?
C25 O29 C28 C27 1.75(18) . . . . ?
C25 C9 C8 C7 159.94(14) . . . . ?
C18 C13 C14 C15 0.9(3) . . . . ?
C24 C19 C20 C21 2.0(3) . . . . ?
C24 C23 C22 C21 1.9(3) . . . . ?
C17 C16 C15 C14 -0.4(3) . . . . ?
C15 C16 C17 C18 0.1(3) . . . . ?
C20 C19 C24 C23 -1.4(3) . . . . ?
C20 C21 C22 C23 -1.2(3) . . . . ?
